data_1526082
loop_
_publ_author_name
'Mueller-Bunz, H.'
'Schleid, T.'

_publ_section_title
;
 Darstellung und Aufbau der Lanthanoidfluorid-catena-Trisilicate M3 F (Si3
 O10) (M = Dy, Ho, Er) im Fluorthalenit-Typ (Y3 F (Si3 O10))
;
_journal_name_full 'Zeitschrift fuer Anorganische und Allgemeine Chemie'
_journal_page_first 845
_journal_page_last 852
_journal_volume 626
_journal_year 2000
_chemical_formula_sum 'Er3 F O10 Si3'
_chemical_name_systematic 'Er3 F (Si3 O10)'
_space_group_IT_number 14
_symmetry_space_group_name_Hall '-P 2yn'
_symmetry_space_group_name_H-M 'P 1 21/n 1'
_cell_angle_alpha 90
_cell_angle_beta 97.209
_cell_angle_gamma 90
_cell_formula_units_Z 4
_cell_length_a 7.2789
_cell_length_b 11.0702
_cell_length_c 10.3521
_cell_volume 827.567
_citation_journal_id_ASTM ZAACAB
_cod_data_source_file Mueller-Bunz_ZAACAB_2000_800.cif
_cod_data_source_block Er3F1O10Si3
_cod_original_cell_volume 827.5666
_cod_original_sg_symbol_Hall '-P 2ybc (x-z,y,z)'
_cod_original_formula_sum 'Er3 F1 O10 Si3'
_cod_database_code 1526082

loop_
_symmetry_equiv_pos_as_xyz
x,y,z
-x+1/2,y+1/2,-z+1/2
-x,-y,-z
x-1/2,-y-1/2,z-1/2

loop_
_atom_site_label
_atom_site_type_symbol
_atom_site_fract_x
_atom_site_fract_y
_atom_site_fract_z
_atom_site_occupancy
_atom_site_U_iso_or_equiv
Si3 Si+4 0.4935 0.0366 0.208 1 0.0
Er3 Er+3 0.26303 0.0315 0.51779 1 0.0
Si2 Si+4 0.2321 0.2445 0.1105 1 0.0
O8 O-2 0.1855 0.3952 0.6926 1 0.0
O10 O-2 0.0243 0.4121 0.3718 1 0.0
Er2 Er+3 0.40535 0.27084 0.81123 1 0.0
O5 O-2 0.2688 0.3181 0.9828 1 0.0
O6 O-2 0.0166 0.2289 0.1198 1 0.0
F1 F-1 0.1963 0.2144 0.4394 1 0.0
O1 O-2 0.0123 0.0261 0.3631 1 0.0
O3 O-2 0.2092 0.1416 0.6959 1 0.0
O2 O-2 0.0431 0.0514 0.8928 1 0.0
O9 O-2 0.4625 0.0224 0.3609 1 0.0
O4 O-2 0.3418 0.3211 0.2307 1 0.0
Er1 Er+3 0.30121 0.40188 0.49665 1 0.0
O7 O-2 0.3172 0.1059 0.1233 1 0.0
Si1 Si+4 0.0248 0.0864 0.7408 1 0.0
